data_4513143
loop_
_publ_author_name
'Zhang, De-Xiang'
'Zhang, Hai-Xia'
'Li, Hong-Yan'
'Wen, Tian'
'Zhang, Jian'

_publ_section_title
;
 Self-Assembly of Metal Boron Imidazolate Cages
;
_journal_issue 5
_journal_name_full 'Crystal Growth &amp; Design'
_journal_page_first 2433
_journal_paper_doi 10.1021/acs.cgd.5b00210
_journal_volume 15
_journal_year 2015
_chemical_formula_sum 'C72 H72 B8 Cu6 N48'
_chemical_formula_weight 2077.50
_chemical_name_systematic
; 
 ? 
;
_space_group_IT_number 202
_symmetry_cell_setting cubic
_symmetry_space_group_name_Hall '-F 2 2 3'
_symmetry_space_group_name_H-M 'F m -3'
_atom_sites_solution_hydrogens geom
_atom_sites_solution_primary direct
_atom_sites_solution_secondary difmap
_audit_creation_method SHELXL-97
_cell_angle_alpha 90.00
_cell_angle_beta 90.00
_cell_angle_gamma 90.00
_cell_formula_units_Z 4
_cell_length_a 22.0954(6)
_cell_length_b 22.0954(6)
_cell_length_c 22.0954(6)
_cell_measurement_reflns_used 352
_cell_measurement_temperature 173(2)
_cell_measurement_theta_max 28.9248
_cell_measurement_theta_min 2.6020
_cell_volume 10787.1(5)
_computing_cell_refinement 'Bruker FRAMBO'
_computing_data_collection 'Bruker FRAMBO'
_computing_data_reduction 'Bruker SAINT'
_computing_molecular_graphics 'Bruker SHELXTL'
_computing_publication_material 'Bruker SHELXTL'
_computing_structure_refinement 'SHELXL-97 (Sheldrick, 1997)'
_computing_structure_solution 'SHELXS-97 (Sheldrick, 1990)'
_diffrn_ambient_temperature 173(2)
_diffrn_detector_area_resol_mean none
_diffrn_measured_fraction_theta_full 0.998
_diffrn_measured_fraction_theta_max 0.998
_diffrn_measurement_device_type 'Xcalibur, Eos'
_diffrn_measurement_method 'phi and omega scans'
_diffrn_radiation_monochromator graphite
_diffrn_radiation_source 'Enhance (Mo) X-ray Source'
_diffrn_radiation_type MoK\a
_diffrn_radiation_wavelength 0.71073
_diffrn_reflns_av_R_equivalents 0.0567
_diffrn_reflns_av_sigmaI/netI 0.0747
_diffrn_reflns_limit_h_max 12
_diffrn_reflns_limit_h_min -26
_diffrn_reflns_limit_k_max 15
_diffrn_reflns_limit_k_min -18
_diffrn_reflns_limit_l_max 9
_diffrn_reflns_limit_l_min -24
_diffrn_reflns_number 2333
_diffrn_reflns_theta_full 24.95
_diffrn_reflns_theta_max 24.95
_diffrn_reflns_theta_min 2.61
_diffrn_standards_decay_% none
_diffrn_standards_interval_count none
_diffrn_standards_interval_time none
_diffrn_standards_number none
_exptl_absorpt_coefficient_mu 1.222
_exptl_absorpt_correction_T_max 1.00000
_exptl_absorpt_correction_T_min 0.83717
_exptl_absorpt_correction_type multi-scan
_exptl_absorpt_process_details
;
CrysAlisPro, Oxford Diffraction Ltd.,
Version 1.171.34.36 (release 02-08-2010 CrysAlis171 .NET)
(compiled Aug  2 2010,13:00:58)
Empirical absorption correction using spherical harmonics,
 implemented in SCALE3 ABSPACK scaling algorithm.
;
_exptl_crystal_colour blue
_exptl_crystal_density_diffrn 1.279
_exptl_crystal_density_method 'not measured'
_exptl_crystal_description block
_exptl_crystal_F_000 4216
_exptl_crystal_size_max 0.26
_exptl_crystal_size_mid 0.21
_exptl_crystal_size_min 0.18
_refine_diff_density_max 0.681
_refine_diff_density_min -1.459
_refine_diff_density_rms 0.174
_refine_ls_extinction_coef 0.0004(3)
_refine_ls_extinction_expression Fc^*^=kFc[1+0.001xFc^2^\l^3^/sin(2\q)]^-1/4^
_refine_ls_extinction_method SHELXL
_refine_ls_goodness_of_fit_ref 0.990
_refine_ls_hydrogen_treatment none
_refine_ls_matrix_type full
_refine_ls_number_parameters 72
_refine_ls_number_reflns 867
_refine_ls_number_restraints 0
_refine_ls_restrained_S_all 0.990
_refine_ls_R_factor_all 0.1506
_refine_ls_R_factor_gt 0.1083
_refine_ls_shift/su_max 0.002
_refine_ls_shift/su_mean 0.000
_refine_ls_structure_factor_coef Fsqd
_refine_ls_weighting_details 'calc w=1/[\s^2^(Fo^2^)+(0.3000P)^2^+0.0000P] where P=(Fo^2^+2Fc^2^)/3'
_refine_ls_weighting_scheme calc
_refine_ls_wR_factor_gt 0.3729
_refine_ls_wR_factor_ref 0.3998
_reflns_number_gt 479
_reflns_number_total 867
_reflns_threshold_expression >2sigma(I)
_cod_data_source_file cg5b00210_si_002.cif
_cod_data_source_block BIF-29
_cod_depositor_comments
;
The following automatic conversions were performed:

'_symmetry_cell_setting' value 'Cubic' changed to 'cubic' according
to
/usr/data/users/saulius/crontab/automatic-downloads/current/ACS/lib/dictionaries/cif_core.dic
dictionary named 'cif_core.dic' version 2.4.2 from 2011-04-26.

Automatic conversion script
Id: cif_fix_values 3271 2015-04-21 07:52:19Z andrius 
;
_cod_original_sg_symbol_H-M Fm-3
_cod_database_code 4513143

loop_
_symmetry_equiv_pos_as_xyz
'x, y, z'
'z, x, y'
'y, z, x'
'-y, -z, x'
'z, -x, -y'
'-y, z, -x'
'-z, -x, y'
'-z, x, -y'
'y, -z, -x'
'-x, -y, z'
'x, -y, -z'
'-x, y, -z'
'x, y+1/2, z+1/2'
'z, x+1/2, y+1/2'
'y, z+1/2, x+1/2'
'-y, -z+1/2, x+1/2'
'z, -x+1/2, -y+1/2'
'-y, z+1/2, -x+1/2'
'-z, -x+1/2, y+1/2'
'-z, x+1/2, -y+1/2'
'y, -z+1/2, -x+1/2'
'-x, -y+1/2, z+1/2'
'x, -y+1/2, -z+1/2'
'-x, y+1/2, -z+1/2'
'x+1/2, y, z+1/2'
'z+1/2, x, y+1/2'
'y+1/2, z, x+1/2'
'-y+1/2, -z, x+1/2'
'z+1/2, -x, -y+1/2'
'-y+1/2, z, -x+1/2'
'-z+1/2, -x, y+1/2'
'-z+1/2, x, -y+1/2'
'y+1/2, -z, -x+1/2'
'-x+1/2, -y, z+1/2'
'x+1/2, -y, -z+1/2'
'-x+1/2, y, -z+1/2'
'x+1/2, y+1/2, z'
'z+1/2, x+1/2, y'
'y+1/2, z+1/2, x'
'-y+1/2, -z+1/2, x'
'z+1/2, -x+1/2, -y'
'-y+1/2, z+1/2, -x'
'-z+1/2, -x+1/2, y'
'-z+1/2, x+1/2, -y'
'y+1/2, -z+1/2, -x'
'-x+1/2, -y+1/2, z'
'x+1/2, -y+1/2, -z'
'-x+1/2, y+1/2, -z'
'-x, -y, -z'
'-z, -x, -y'
'-y, -z, -x'
'y, z, -x'
'-z, x, y'
'y, -z, x'
'z, x, -y'
'z, -x, y'
'-y, z, x'
'x, y, -z'
'-x, y, z'
'x, -y, z'
'-x, -y+1/2, -z+1/2'
'-z, -x+1/2, -y+1/2'
'-y, -z+1/2, -x+1/2'
'y, z+1/2, -x+1/2'
'-z, x+1/2, y+1/2'
'y, -z+1/2, x+1/2'
'z, x+1/2, -y+1/2'
'z, -x+1/2, y+1/2'
'-y, z+1/2, x+1/2'
'x, y+1/2, -z+1/2'
'-x, y+1/2, z+1/2'
'x, -y+1/2, z+1/2'
'-x+1/2, -y, -z+1/2'
'-z+1/2, -x, -y+1/2'
'-y+1/2, -z, -x+1/2'
'y+1/2, z, -x+1/2'
'-z+1/2, x, y+1/2'
'y+1/2, -z, x+1/2'
'z+1/2, x, -y+1/2'
'z+1/2, -x, y+1/2'
'-y+1/2, z, x+1/2'
'x+1/2, y, -z+1/2'
'-x+1/2, y, z+1/2'
'x+1/2, -y, z+1/2'
'-x+1/2, -y+1/2, -z'
'-z+1/2, -x+1/2, -y'
'-y+1/2, -z+1/2, -x'
'y+1/2, z+1/2, -x'
'-z+1/2, x+1/2, y'
'y+1/2, -z+1/2, x'
'z+1/2, x+1/2, -y'
'z+1/2, -x+1/2, y'
'-y+1/2, z+1/2, x'
'x+1/2, y+1/2, -z'
'-x+1/2, y+1/2, z'
'x+1/2, -y+1/2, z'

loop_
_atom_site_label
_atom_site_type_symbol
_atom_site_fract_x
_atom_site_fract_y
_atom_site_fract_z
_atom_site_U_iso_or_equiv
_atom_site_adp_type
_atom_site_occupancy
_atom_site_symmetry_multiplicity
_atom_site_calc_flag
_atom_site_refinement_flags
Cu1 Cu 0.0000 0.0000 0.25629(11) 0.0568(13) Uani 1 4 d S
N1 N 0.1311(4) 0.1313(4) 0.2908(4) 0.065(3) Uani 1 1 d .
C3 C 0.0905(5) 0.0910(5) 0.3000(5) 0.071(3) Uani 1 1 d .
H3A H 0.0804 0.0814 0.3406 0.085 Uiso 1 1 calc R
B1 B 0.1698(5) 0.1698(5) 0.3302(5) 0.057(5) Uani 1 3 d S
N2 N 0.0633(5) 0.0634(5) 0.2585(4) 0.092(3) Uani 1 1 d .
C6 C 0.0972(14) 0.1646(10) 0.2373(7) 0.074(7) Uani 0.50 1 d P
H6A H 0.1039 0.2039 0.2214 0.089 Uiso 0.50 1 calc PR
C2 C 0.0553(14) 0.1215(11) 0.2195(10) 0.089(8) Uani 0.50 1 d P
H2A H 0.0261 0.1267 0.1883 0.107 Uiso 0.50 1 calc PR
C1 C 0.1640(9) 0.0954(16) 0.2383(8) 0.085(8) Uani 0.50 1 d P
H1A H 0.2038 0.1013 0.2230 0.102 Uiso 0.50 1 calc PR
C5 C 0.1218(10) 0.0539(12) 0.2202(9) 0.082(7) Uani 0.50 1 d P
H5A H 0.1272 0.0244 0.1895 0.098 Uiso 0.50 1 calc PR

loop_
_atom_site_aniso_label
_atom_site_aniso_U_11
_atom_site_aniso_U_22
_atom_site_aniso_U_33
_atom_site_aniso_U_23
_atom_site_aniso_U_13
_atom_site_aniso_U_12
Cu1 0.0478(17) 0.0464(16) 0.076(2) 0.000 0.000 0.000
N1 0.074(6) 0.073(6) 0.048(5) 0.005(4) 0.009(4) -0.022(4)
C3 0.075(7) 0.082(8) 0.056(6) -0.001(5) 0.004(5) -0.049(7)
B1 0.057(5) 0.057(5) 0.057(5) 0.007(5) 0.007(5) -0.007(5)
N2 0.099(8) 0.097(8) 0.081(7) -0.008(6) -0.004(6) -0.041(7)
C6 0.15(2) 0.051(11) 0.021(9) 0.012(8) -0.013(11) -0.016(14)
C2 0.14(2) 0.075(16) 0.048(12) 0.022(12) -0.031(14) 0.017(16)
C1 0.034(10) 0.19(3) 0.030(10) -0.019(13) 0.011(8) -0.020(14)
C5 0.075(15) 0.13(2) 0.040(11) -0.050(13) 0.011(11) 0.003(14)

loop_
_atom_type_symbol
_atom_type_description
_atom_type_scat_dispersion_real
_atom_type_scat_dispersion_imag
_atom_type_scat_source
C C 0.0033 0.0016 'International Tables Vol C Tables 4.2.6.8 and 6.1.1.4'
H H 0.0000 0.0000 'International Tables Vol C Tables 4.2.6.8 and 6.1.1.4'
B B 0.0013 0.0007 'International Tables Vol C Tables 4.2.6.8 and 6.1.1.4'
N N 0.0061 0.0033 'International Tables Vol C Tables 4.2.6.8 and 6.1.1.4'
Cu Cu 0.3201 1.2651 'International Tables Vol C Tables 4.2.6.8 and 6.1.1.4'

loop_
_geom_angle_atom_site_label_1
_geom_angle_atom_site_label_2
_geom_angle_atom_site_label_3
_geom_angle
_geom_angle_site_symmetry_1
_geom_angle_site_symmetry_3
N2 Cu1 N2 177.2(6) 10 .
N2 Cu1 N2 89.9(8) 10 60
N2 Cu1 N2 90.0(8) . 60
N2 Cu1 N2 90.0(8) 10 59
N2 Cu1 N2 89.9(8) . 59
N2 Cu1 N2 177.2(6) 60 59
C3 N1 B1 135.0(10) . .
C3 N1 C6 96.4(12) . .
B1 N1 C6 116.4(11) . .
C3 N1 C1 95.1(12) . .
B1 N1 C1 116.8(10) . .
C6 N1 C1 84.4(14) . .
N2 C3 N1 123.9(10) . .
N2 C3 H3A 118.1 . .
N1 C3 H3A 118.1 . .
N1 B1 N1 110.0(7) . 21
N1 B1 N1 110.0(7) . 32
N1 B1 N1 110.0(7) 21 32
C3 N2 C2 93.3(13) . .
C3 N2 C5 93.7(11) . .
C2 N2 C5 84.6(16) . .
C3 N2 Cu1 134.4(8) . .
C2 N2 Cu1 119.3(13) . .
C5 N2 Cu1 118.6(11) . .
C2 C6 N1 102.1(15) . .
C2 C6 H6A 128.9 . .
N1 C6 H6A 128.9 . .
C6 C2 N2 109.4(17) . .
C6 C2 H2A 125.3 . .
N2 C2 H2A 125.3 . .
C5 C1 N1 103.7(14) . .
C5 C1 H1A 128.2 . .
N1 C1 H1A 128.2 . .
C1 C5 N2 108.5(15) . .
C1 C5 H5A 125.7 . .
N2 C5 H5A 125.7 . .

loop_
_geom_bond_atom_site_label_1
_geom_bond_atom_site_label_2
_geom_bond_distance
_geom_bond_site_symmetry_2
Cu1 N2 1.980(9) 10
Cu1 N2 1.980(9) .
Cu1 N2 1.980(9) 60
Cu1 N2 1.980(9) 59
N1 C3 1.280(11) .
N1 B1 1.488(10) .
N1 C6 1.58(2) .
N1 C1 1.58(2) .
C3 N2 1.254(12) .
C3 H3A 0.9500 .
B1 N1 1.488(10) 21
B1 N1 1.489(10) 32
N2 C2 1.56(2) .
N2 C5 1.56(2) .
C6 C2 1.39(3) .
C6 H6A 0.9500 .
C2 H2A 0.9500 .
C1 C5 1.37(3) .
C1 H1A 0.9500 .
C5 H5A 0.9500 .

loop_
_platon_squeeze_void_nr
_platon_squeeze_void_average_x
_platon_squeeze_void_average_y
_platon_squeeze_void_average_z
_platon_squeeze_void_volume
_platon_squeeze_void_count_electrons
1 0.000 0.000 0.000 311.7 52.8
2 0.000 0.000 0.500 258.4 13.8
3 0.000 0.500 0.500 311.7 52.8
4 0.000 0.500 0.000 258.3 13.8
5 0.250 0.250 0.250 24.9 1.6
6 0.250 0.250 0.750 24.9 1.6
7 0.250 0.750 0.250 24.9 1.6
8 0.250 0.750 0.750 24.9 1.6
9 0.500 0.000 0.500 311.7 52.8
10 0.500 0.500 0.000 311.7 52.8
11 0.500 0.000 0.000 258.3 13.8
12 0.500 0.500 0.500 258.3 13.8
13 0.750 0.250 0.250 24.9 1.6
14 0.750 0.250 0.750 24.9 1.6
15 0.750 0.750 0.250 24.9 1.6
16 0.750 0.750 0.750 24.9 1.6
